data_2103232
loop_
_publ_author_name
'Kelly, Craig J.'
'Skakle, Janet M. S.'
'Wardell, James L.'
'Wardell, Solange M. S. V.'
'Low, John N.'
'Glidewell, Christopher'

_publ_section_title
;
 Iodo-nitroarenesulfonamides: interplay of hard and soft hydrogen
 bonds, I&#x00B7;&#x00B7;&#x00B7;O interactions and aromatic
 \p&#x00B7;&#x00B7;&#x00B7;\p stacking interactions
;
_journal_issue 1
_journal_name_full 'Acta Crystallographica Section B'
_journal_page_first 94
_journal_page_last 108
_journal_paper_doi 10.1107/S0108768101016858
_journal_volume 58
_journal_year 2002
_chemical_formula_moiety 'C12 H9 I N2 O4 S'
_chemical_formula_sum 'C12 H9 I N2 O4 S'
_chemical_formula_weight 404.17
_chemical_name_systematic
;
N-(4'-Iodophenylsulfonyl)-2-nitroaniline
;
_space_group_IT_number 2
_symmetry_cell_setting triclinic
_symmetry_space_group_name_Hall '-P 1'
_symmetry_space_group_name_H-M 'P -1'
_atom_sites_solution_hydrogens geom
_atom_sites_solution_primary direct
_atom_sites_solution_secondary difmap
_cell_angle_alpha 113.4712(11)
_cell_angle_beta 100.7181(9)
_cell_angle_gamma 97.3706(10)
_cell_formula_units_Z 4
_cell_length_a 8.1228(2)
_cell_length_b 13.0723(2)
_cell_length_c 14.4738(3)
_cell_measurement_reflns_used 5161
_cell_measurement_temperature 150(2)
_cell_measurement_theta_max 26.01
_cell_measurement_theta_min 3.14
_cell_volume 1349.76(5)
_computing_cell_refinement 'DENZO-SMN (Otwinowski & Minor, 1997)'
_computing_data_collection 'Kappa-CCD server software (Nonius, 1997)'
_computing_data_reduction 'DENZO-SMN (Otwinowski & Minor, 1997)'
_computing_molecular_graphics 'PLATON (Spek, 2001)'
_computing_publication_material 'SHELXL-97 (Sheldrick, 1997b) and PRPKAPPA (Ferguson, 1999)'
_computing_structure_refinement 'SHELXL-97 (Sheldrick, 1997b)'
_computing_structure_solution 'SHELXS-97 (Sheldrick, 1997a)'
_diffrn_ambient_temperature 150(2)
_diffrn_measured_fraction_theta_full .974
_diffrn_measured_fraction_theta_max .974
_diffrn_measurement_device_type Kappa-CCD
_diffrn_measurement_method '\f scans, and \w scans with \k offsets'
_diffrn_radiation_monochromator graphite
_diffrn_radiation_source 'fine-focus sealed X-ray tube'
_diffrn_radiation_type 'Mo K\a'
_diffrn_radiation_wavelength .71073
_diffrn_reflns_av_R_equivalents .0920
_diffrn_reflns_av_sigmaI/netI .0759
_diffrn_reflns_limit_h_max 9
_diffrn_reflns_limit_h_min -10
_diffrn_reflns_limit_k_max 16
_diffrn_reflns_limit_k_min -16
_diffrn_reflns_limit_l_max 17
_diffrn_reflns_limit_l_min -17
_diffrn_reflns_number 13324
_diffrn_reflns_theta_full 26.01
_diffrn_reflns_theta_max 26.01
_diffrn_reflns_theta_min 3.14
_diffrn_standards_decay_% 0
_exptl_absorpt_coefficient_mu 2.541
_exptl_absorpt_correction_T_max .7852
_exptl_absorpt_correction_T_min .6304
_exptl_absorpt_correction_type multi-scan
_exptl_absorpt_process_details 'DENZO-SMN (Otwinowski & Minor, 1997)'
_exptl_crystal_colour colourless
_exptl_crystal_density_diffrn 1.989
_exptl_crystal_density_method 'not measured'
_exptl_crystal_description plate
_exptl_crystal_F_000 784
_exptl_crystal_size_max .20
_exptl_crystal_size_mid .15
_exptl_crystal_size_min .10
_refine_diff_density_max 1.099
_refine_diff_density_min -2.486
_refine_ls_extinction_method none
_refine_ls_goodness_of_fit_ref .996
_refine_ls_hydrogen_treatment constr
_refine_ls_matrix_type full
_refine_ls_number_parameters 361
_refine_ls_number_reflns 5161
_refine_ls_number_restraints 0
_refine_ls_restrained_S_all .996
_refine_ls_R_factor_all .0506
_refine_ls_R_factor_gt .0434
_refine_ls_shift/su_max .001
_refine_ls_shift/su_mean .000
_refine_ls_structure_factor_coef Fsqd
_refine_ls_weighting_details 'w=1/[\s^2^(Fo^2^)+(0.0722P)^2^] where P=(Fo^2^+2Fc^2^)/3'
_refine_ls_weighting_scheme calc
_refine_ls_wR_factor_gt .1136
_refine_ls_wR_factor_ref .1195
_reflns_number_gt 4442
_reflns_number_total 5161
_reflns_threshold_expression >2\s(I)
_cod_data_source_file na0127.cif
_cod_data_source_block VI
_cod_depositor_comments
;
The following automatic conversions were performed:
'_exptl_absorpt_correction_type' value 'Multi-scan' changed to
'multi-scan' according to
'/home/saulius/struct/CIF-dictionaries/cif_core.dic' dictionary named
'cif_core.dic' version 2.4.1 from 2010-06-29.

Automatic conversion script
Id: cif_fix_enum 1527 2010-12-29 10:47:43Z saulius 

The following automatic conversions were performed:

'_exptl_absorpt_correction_type' value 'Multi-scan' changed to
'multi-scan' according to
/home/saulius/struct/CIF-dictionaries/cif_core.dic dictionary named
'cif_core.dic' version 2.4.1 from 2010-06-29.

Automatic conversion script
Id: cif_fix_values 1715 2011-07-08 13:25:40Z adriana 
;
_cod_original_sg_symbol_H-M P-1
_cod_database_code 2103232
_cod_database_fobs_code 2103232

loop_
_symmetry_equiv_pos_as_xyz
'x, y, z'
'-x, -y, -z'

loop_
_atom_site_label
_atom_site_fract_x
_atom_site_fract_y
_atom_site_fract_z
_atom_site_U_iso_or_equiv
_atom_site_adp_type
_atom_site_calc_flag
_atom_site_refinement_flags
_atom_site_occupancy
_atom_site_type_symbol
S1 .84857(13) .44387(9) .24485(8) .0226(2) Uani d . 1 S
O11 .8201(4) .3253(2) .1747(2) .0287(7) Uani d . 1 O
O12 1.0105(4) .5187(3) .2675(2) .0303(7) Uani d . 1 O
N1 .8150(4) .4423(3) .3524(2) .0229(7) Uani d . 1 N
C11 .8160(5) .5373(3) .4423(3) .0191(8) Uani d . 1 C
C12 .7590(5) .5267(3) .5252(3) .0224(8) Uani d . 1 C
N2 .6923(4) .4150(3) .5200(3) .0255(8) Uani d . 1 N
O21 .7378(4) .3304(2) .4626(2) .0311(7) Uani d . 1 O
O22 .5953(4) .4094(3) .5747(2) .0366(8) Uani d . 1 O
C13 .7644(6) .6212(4) .6156(3) .0288(9) Uani d . 1 C
C14 .8239(6) .7295(4) .6267(3) .0324(10) Uani d . 1 C
C15 .8745(6) .7427(3) .5453(3) .0291(10) Uani d . 1 C
C16 .8715(5) .6498(3) .4549(3) .0265(9) Uani d . 1 C
C21 .6847(5) .5040(3) .2024(3) .0233(9) Uani d . 1 C
C22 .5172(5) .4667(3) .2037(3) .0243(9) Uani d . 1 C
C23 .3879(6) .5125(3) .1709(3) .0267(9) Uani d . 1 C
C24 .4255(6) .5921(3) .1326(3) .0251(9) Uani d . 1 C
I1 .22489(4) .65677(2) .07762(2) .03109(13) Uani d . 1 I
C25 .5917(6) .6297(4) .1316(3) .0311(10) Uani d . 1 C
C26 .7233(6) .5861(3) .1662(3) .0297(10) Uani d . 1 C
S2 .45171(13) .10296(8) .22612(8) .0208(2) Uani d . 1 S
O31 .5202(4) .2203(2) .2508(2) .0261(6) Uani d . 1 O
O32 .2746(4) .0516(2) .1746(2) .0267(6) Uani d . 1 O
N3 .4919(4) .0963(3) .3391(2) .0239(7) Uani d . 1 N
C31 .4299(5) -.0059(3) .3476(3) .0229(9) Uani d . 1 C
C32 .5372(5) -.0731(3) .3702(3) .0253(9) Uani d . 1 C
N4 .7211(5) -.0467(3) .3836(3) .0352(9) Uani d . 1 N
O41 .7971(5) -.1236(3) .3745(4) .0686(13) Uani d . 1 O
O42 .7951(4) .0507(3) .4049(3) .0418(8) Uani d . 1 O
C33 .4697(6) -.1714(4) .3809(3) .0305(10) Uani d . 1 C
C34 .2964(6) -.2017(4) .3684(3) .0323(10) Uani d . 1 C
C35 .1892(6) -.1363(4) .3449(3) .0292(9) Uani d . 1 C
C36 .2558(5) -.0395(3) .3347(3) .0251(9) Uani d . 1 C
C41 .5742(5) .0174(3) .1514(3) .0192(8) Uani d . 1 C
C42 .7514(6) .0570(4) .1783(3) .0288(10) Uani d . 1 C
C43 .8486(5) -.0102(4) .1222(3) .0280(9) Uani d . 1 C
C44 .7654(5) -.1162(3) .0375(3) .0212(8) Uani d . 1 C
I2 .91695(4) -.21363(2) -.04833(2) .02809(12) Uani d . 1 I
C45 .5891(5) -.1534(3) .0099(3) .0253(9) Uani d . 1 C
C46 .4919(5) -.0866(3) .0682(3) .0236(8) Uani d . 1 C
H1 .7944 .3751 .3536 .028 Uiso calc R 1 H
H13 .7266 .6109 .6703 .035 Uiso calc R 1 H
H14 .8303 .7944 .6893 .039 Uiso calc R 1 H
H15 .9122 .8177 .5518 .035 Uiso calc R 1 H
H16 .9074 .6618 .4005 .032 Uiso calc R 1 H
H22 .4923 .4097 .2273 .029 Uiso calc R 1 H
H23 .2742 .4899 .1745 .032 Uiso calc R 1 H
H25 .6156 .6860 .1070 .037 Uiso calc R 1 H
H26 .8377 .6114 .1653 .036 Uiso calc R 1 H
H3 .5528 .1571 .3955 .029 Uiso calc R 1 H
H33 .5437 -.2162 .3968 .037 Uiso calc R 1 H
H34 .2497 -.2677 .3757 .039 Uiso calc R 1 H
H35 .0690 -.1580 .3357 .035 Uiso calc R 1 H
H36 .1805 .0045 .3186 .030 Uiso calc R 1 H
H42 .8051 .1296 .2348 .035 Uiso calc R 1 H
H43 .9701 .0148 .1405 .034 Uiso calc R 1 H
H45 .5343 -.2242 -.0486 .030 Uiso calc R 1 H
H46 .3706 -.1120 .0509 .028 Uiso calc R 1 H

loop_
_atom_site_aniso_label
_atom_site_aniso_U_11
_atom_site_aniso_U_22
_atom_site_aniso_U_33
_atom_site_aniso_U_12
_atom_site_aniso_U_13
_atom_site_aniso_U_23
S1 .0253(5) .0230(5) .0250(5) .0099(4) .0117(4) .0125(4)
O11 .0391(18) .0252(15) .0271(15) .0164(13) .0168(13) .0104(13)
O12 .0228(16) .0361(17) .0404(17) .0075(13) .0130(14) .0226(15)
N1 .0304(19) .0177(16) .0230(17) .0081(15) .0094(15) .0091(14)
C11 .0169(19) .0189(18) .0227(19) .0066(15) .0043(16) .0099(16)
C12 .019(2) .023(2) .025(2) .0049(16) .0027(16) .0119(17)
N2 .0258(19) .0278(19) .0262(18) .0052(15) .0049(15) .0160(16)
O21 .0427(19) .0214(15) .0290(15) .0056(13) .0092(14) .0112(13)
O22 .0343(18) .0440(19) .0441(19) .0101(15) .0205(16) .0267(16)
C13 .029(2) .031(2) .026(2) .0101(19) .0080(18) .0106(19)
C14 .030(2) .025(2) .029(2) .0098(19) .0057(19) -.0006(19)
C15 .028(2) .019(2) .036(2) .0053(18) .0068(19) .0088(19)
C16 .026(2) .024(2) .029(2) .0012(18) .0076(18) .0112(18)
C21 .027(2) .023(2) .0226(19) .0084(17) .0079(17) .0112(17)
C22 .025(2) .022(2) .030(2) .0039(17) .0112(18) .0149(18)
C23 .028(2) .024(2) .034(2) .0084(18) .0127(19) .0160(19)
C24 .028(2) .024(2) .023(2) .0101(18) .0076(17) .0081(17)
I1 .0344(2) .03262(19) .03155(19) .01418(14) .00807(14) .01735(15)
C25 .035(3) .031(2) .037(2) .010(2) .009(2) .024(2)
C26 .030(2) .026(2) .038(2) .0019(18) .015(2) .018(2)
S2 .0218(5) .0180(5) .0257(5) .0064(4) .0084(4) .0109(4)
O31 .0333(17) .0179(13) .0318(15) .0056(12) .0124(13) .0137(12)
O32 .0217(15) .0242(14) .0330(16) .0067(12) .0058(13) .0112(13)
N3 .0311(19) .0130(15) .0248(17) .0017(14) .0082(15) .0060(14)
C31 .032(2) .0164(18) .0199(19) .0062(17) .0084(17) .0061(16)
C32 .027(2) .026(2) .023(2) .0060(18) .0074(17) .0104(17)
N4 .028(2) .041(2) .043(2) .0102(18) .0086(18) .024(2)
O41 .037(2) .058(2) .125(4) .0278(19) .030(2) .044(3)
O42 .0268(17) .048(2) .053(2) .0004(15) .0056(16) .0297(18)
C33 .036(3) .030(2) .030(2) .010(2) .0079(19) .0170(19)
C34 .039(3) .026(2) .036(2) .0016(19) .008(2) .021(2)
C35 .022(2) .032(2) .040(2) .0039(18) .0139(19) .019(2)
C36 .027(2) .024(2) .032(2) .0107(17) .0135(18) .0157(18)
C41 .019(2) .0196(19) .0216(19) .0072(16) .0074(16) .0097(16)
C42 .024(2) .022(2) .032(2) -.0011(17) .0056(18) .0071(18)
C43 .019(2) .029(2) .034(2) .0043(17) .0073(18) .0118(19)
C44 .026(2) .0194(19) .0242(19) .0089(16) .0107(17) .0126(17)
I2 .0282(2) .02805(18) .03217(19) .01372(13) .01172(13) .01323(14)
C45 .026(2) .023(2) .027(2) .0063(17) .0070(18) .0101(18)
C46 .019(2) .023(2) .029(2) .0033(16) .0069(17) .0107(18)

loop_
_atom_type_symbol
_atom_type_description
_atom_type_scat_dispersion_real
_atom_type_scat_dispersion_imag
_atom_type_scat_source
C C .0033 .0016 'International Tables Vol C Tables 4.2.6.8 and 6.1.1.4'
H H .0000 .0000 'International Tables Vol C Tables 4.2.6.8 and 6.1.1.4'
I I -.4742 1.8119 'International Tables Vol C Tables 4.2.6.8 and 6.1.1.4'
N N .0061 .0033 'International Tables Vol C Tables 4.2.6.8 and 6.1.1.4'
O O .0106 .0060 'International Tables Vol C Tables 4.2.6.8 and 6.1.1.4'
S S .1246 .1234 'International Tables Vol C Tables 4.2.6.8 and 6.1.1.4'

loop_
_geom_angle_atom_site_label_1
_geom_angle_atom_site_label_2
_geom_angle_atom_site_label_3
_geom_angle
_geom_angle_publ_flag
O12 S1 O11 119.28(18) no
O12 S1 N1 109.93(18) no
O11 S1 N1 104.09(17) no
O12 S1 C21 108.00(18) no
O11 S1 C21 110.03(19) no
N1 S1 C21 104.53(18) no
C11 N1 S1 126.1(3) no
C11 N1 H1 117.0 no
S1 N1 H1 117.0 no
N1 C11 C16 121.8(4) no
N1 C11 C12 122.1(4) no
C16 C11 C12 116.1(3) no
C13 C12 C11 122.1(4) no
C13 C12 N2 116.5(3) no
C11 C12 N2 121.4(3) no
O22 N2 O21 122.9(3) no
O22 N2 C12 118.2(3) no
O21 N2 C12 118.9(3) no
C14 C13 C12 120.3(4) no
C14 C13 H13 119.8 no
C12 C13 H13 119.8 no
C13 C14 C15 119.0(4) no
C13 C14 H14 120.5 no
C15 C14 H14 120.5 no
C16 C15 C14 121.6(4) no
C16 C15 H15 119.2 no
C14 C15 H15 119.2 no
C15 C16 C11 120.8(4) no
C15 C16 H16 119.6 no
C11 C16 H16 119.6 no
C22 C21 C26 120.8(4) no
C22 C21 S1 119.1(3) no
C26 C21 S1 120.0(3) no
C23 C22 C21 120.0(4) no
C23 C22 H22 120.0 no
C21 C22 H22 120.0 no
C22 C23 C24 119.2(4) no
C22 C23 H23 120.4 no
C24 C23 H23 120.4 no
C25 C24 C23 121.0(4) no
C25 C24 I1 120.3(3) no
C23 C24 I1 118.8(3) no
C26 C25 C24 120.4(4) no
C26 C25 H25 119.8 no
C24 C25 H25 119.8 no
C25 C26 C21 118.6(4) no
C25 C26 H26 120.7 no
C21 C26 H26 120.7 no
O32 S2 O31 120.61(18) no
O32 S2 N3 107.96(18) no
O31 S2 N3 104.81(17) no
O32 S2 C41 107.73(18) no
O31 S2 C41 108.33(17) no
N3 S2 C41 106.63(17) no
C31 N3 S2 121.4(3) no
C31 N3 H3 119.3 no
S2 N3 H3 119.3 no
C36 C31 C32 118.1(4) no
C36 C31 N3 118.6(4) no
C32 C31 N3 123.3(4) no
C31 C32 C33 121.0(4) no
C31 C32 N4 122.6(4) no
C33 C32 N4 116.4(4) no
O41 N4 O42 122.5(4) no
O41 N4 C32 117.8(4) no
O42 N4 C32 119.7(4) no
C34 C33 C32 119.4(4) no
C34 C33 H33 120.3 no
C32 C33 H33 120.3 no
C33 C34 C35 120.0(4) no
C33 C34 H34 120.0 no
C35 C34 H34 120.0 no
C34 C35 C36 120.6(4) no
C34 C35 H35 119.7 no
C36 C35 H35 119.7 no
C31 C36 C35 121.0(4) no
C31 C36 H36 119.5 no
C35 C36 H36 119.5 no
C46 C41 C42 121.7(4) no
C46 C41 S2 119.4(3) no
C42 C41 S2 118.8(3) no
C43 C42 C41 119.3(4) no
C43 C42 H42 120.3 no
C41 C42 H42 120.3 no
C42 C43 C44 119.1(4) no
C42 C43 H43 120.4 no
C44 C43 H43 120.4 no
C45 C44 C43 121.0(4) no
C45 C44 I2 121.0(3) no
C43 C44 I2 118.0(3) no
C44 C45 C46 119.6(4) no
C44 C45 H45 120.2 no
C46 C45 H45 120.2 no
C41 C46 C45 119.1(4) no
C41 C46 H46 120.5 no
C45 C46 H46 120.5 no

loop_
_geom_bond_atom_site_label_1
_geom_bond_atom_site_label_2
_geom_bond_distance
_geom_bond_publ_flag
S1 O12 1.431(3) no
S1 O11 1.433(3) no
S1 N1 1.638(3) no
S1 C21 1.765(4) no
N1 C11 1.393(5) no
N1 H1 .8800 no
C11 C16 1.409(5) no
C11 C12 1.413(5) no
C12 C13 1.385(6) no
C12 N2 1.458(5) no
N2 O22 1.232(5) no
N2 O21 1.239(4) no
C13 C14 1.371(6) no
C13 H13 .9500 no
C14 C15 1.382(6) no
C14 H14 .9500 no
C15 C16 1.380(6) no
C15 H15 .9500 no
C16 H16 .9500 no
C21 C22 1.391(6) no
C21 C26 1.396(5) no
C22 C23 1.374(6) no
C22 H22 .9500 no
C23 C24 1.388(6) no
C23 H23 .9500 no
C24 C25 1.381(6) no
C24 I1 2.099(4) no
C25 C26 1.379(6) no
C25 H25 .9500 no
C26 H26 .9500 no
S2 O32 1.425(3) no
S2 O31 1.436(3) no
S2 N3 1.646(3) no
S2 C41 1.770(4) no
N3 C31 1.426(5) no
N3 H3 .8800 no
C31 C36 1.381(6) no
C31 C32 1.399(6) no
C32 C33 1.409(6) no
C32 N4 1.448(5) no
N4 O41 1.222(5) no
N4 O42 1.224(5) no
C33 C34 1.370(6) no
C33 H33 .9500 no
C34 C35 1.385(6) no
C34 H34 .9500 no
C35 C36 1.385(6) no
C35 H35 .9500 no
C36 H36 .9500 no
C41 C46 1.381(5) no
C41 C42 1.390(6) no
C42 C43 1.379(6) no
C42 H42 .9500 no
C43 C44 1.406(6) no
C43 H43 .9500 no
C44 C45 1.379(6) no
C44 I2 2.096(4) no
C45 C46 1.391(5) no
C45 H45 .9500 no
C46 H46 .9500 no

loop_
_geom_hbond_atom_site_label_D
_geom_hbond_atom_site_label_H
_geom_hbond_atom_site_label_A
_geom_hbond_site_symmetry_A
_geom_hbond_distance_DH
_geom_hbond_distance_HA
_geom_hbond_distance_DA
_geom_hbond_angle_DHA
_geom_hbond_publ_flag
N1 H1 O21 . .88 1.99 2.659(5) 131 y
N3 H3 O21 . .88 2.27 3.049(5) 147 y
C35 H35 O41 1_455 .95 2.43 3.308(7) 153 y
C43 H43 O32 1_655 .95 2.38 3.320(5) 172 y

loop_
_cod_related_entry_id
_cod_related_entry_database
_cod_related_entry_code
1 ChemSpider 13015108
